data_1511619
loop_
_publ_author_name
'Chaban, N.F.'
'Davidov, V.M.'
'Kuz'ma, Yu.B.'
'Mikhalenko, S.I.'

_publ_section_title
;
 Phase equilibria in the Lu - V - B system and the structure of the new
 boride Lu1.34 V1.66 B6
;
_journal_name_full 'Powder Metallurgy and Metal Ceramics'
_journal_page_first 162
_journal_page_last 168
_journal_paper_doi 10.1023/A:1019887027364
_journal_volume 41
_journal_year 2002
_chemical_formula_sum 'B6 Lu1.34 V1.66'
_chemical_name_systematic '(Lu1.34 V1.66) B6'
_space_group_IT_number 55
_symmetry_space_group_name_Hall '-P 2 2ab'
_symmetry_space_group_name_H-M 'P b a m'
_cell_angle_alpha 90
_cell_angle_beta 90
_cell_angle_gamma 90
_cell_formula_units_Z 4
_cell_length_a 8.947
_cell_length_b 11.273
_cell_length_c 3.381
_cell_volume 341.006
_citation_journal_id_ASTM PMMCEF
_cod_data_source_file boron4-x_272.cif
_cod_data_source_block B6Lu1.34V1.66
_cod_database_code 1511619

loop_
_symmetry_equiv_pos_as_xyz
x,y,z
-x,-y,z
x+1/2,-y+1/2,-z
-x+1/2,y+1/2,-z
-x,-y,-z
x,y,-z
-x-1/2,y-1/2,z
x-1/2,-y-1/2,z

loop_
_atom_site_label
_atom_site_type_symbol
_atom_site_fract_x
_atom_site_fract_y
_atom_site_fract_z
_atom_site_occupancy
_atom_site_U_iso_or_equiv
Lu1 Lu 0.8214 0.0851 0 1 0.0
V2 V 0.144 0.1834 0 1 0.0
V1 V 0.445 0.1282 0 0.66 0.0
B4 B 0.125 0.316 0.5 1 0.0
Lu2 Lu 0.445 0.1282 0 0.34 0.0
B3 B 0.3 0.237 0.5 1 0.0
B5 B 0.478 0.284 0.5 1 0.0
B2 B 0.254 0.079 0.5 1 0.0
B1 B 0.055 0.067 0.5 1 0.0
B6 B 0.1 0.474 0.5 1 0.0
